data_9013426
loop_
_publ_author_name
'Dove, M. T.'
'Craig, M. S.'
'Keen, D. A.'
'Marshall, W. G.'
'Redfern, S. A. T.'
'Trachenko, K. O.'
'Tucker, M. G.'

_publ_section_title
;Crystal structure of the high-pressure monoclinic phase-II of cristobalite,
 SiO2 Locality: synthetic Note: P = 3.5 GPa, refinement by unconstrained
 Rietveld analysis
;
_journal_name_full 'Mineralogical Magazine'
_journal_page_first 569
_journal_page_last 576
_journal_paper_doi 10.1180/002646100549436
_journal_volume 64
_journal_year 2000
_chemical_compound_source Synthetic
_chemical_formula_structural SiO2
_chemical_formula_sum 'O2 Si'
_chemical_name_mineral Cristobalite
_space_group_IT_number 14
_symmetry_space_group_name_Hall '-P 2ybc'
_symmetry_space_group_name_H-M 'P 1 21/c 1'
_cell_angle_alpha 90
_cell_angle_beta 124.949
_cell_angle_gamma 90
_cell_length_a 8.3780
_cell_length_b 4.6018
_cell_length_c 9.0568
_cell_formula_units_Z 8
_cell_volume 286.205
_database_code_amcsd 0014541
_diffrn_ambient_pressure 3.5e+06
_exptl_crystal_density_diffrn 2.789
_cod_original_formula_sum 'Si O2'
_cod_database_code 9013426

loop_
_space_group_symop_operation_xyz
x,y,z
x,1/2-y,1/2+z
-x,1/2+y,1/2-z
-x,-y,-z

loop_
_atom_site_label
_atom_site_fract_x
_atom_site_fract_y
_atom_site_fract_z
_atom_site_U_iso_or_equiv
Si1 0.37260 0.73390 0.21870 -0.00180
Si2 0.13400 0.97790 0.85290 -0.00180
O1 0.18480 0.87450 0.03650 0.00280
O2 0.30560 0.59540 0.33310 0.00280
O3 0.53630 0.97380 0.33150 0.00280
O4 0.93040 0.80520 0.69080 0.00280

loop_
_cod_related_entry_id
_cod_related_entry_database
_cod_related_entry_code
1 AMCSD 0014541
